data_6000388
loop_
_publ_author_name
'Esmaeilzadeh, S.'
'Grins, J.'
'Fitch, A.'

_publ_section_title
;
 Determination of the fluorite related structure of Mn3Ta2O8, using
 synchrotron X-ray powder and electron diffraction data
;
_journal_name_full 'Journal of Materials Chemistry'
_journal_page_first 2493
_journal_page_last 2497
_journal_paper_doi 10.1039/a804938k
_journal_volume 8
_journal_year 1998
_chemical_formula_sum 'Mn3 O8 Ta2'
_space_group_name_H-M_alt 'I 41/a'
_cell_angle_alpha 90.000
_cell_angle_beta 90.000
_cell_angle_gamma 90.000
_cell_length_a 11.2728
_cell_length_b 11.2728
_cell_length_c 9.8030
_cell_volume 1245.73
_cod_database_code 6000388

loop_
_atom_site_label
_atom_site_fract_x
_atom_site_fract_y
_atom_site_fract_z
? ? ? ?
